data_7045382
loop_
_publ_author_name
'Akhtar, Muhammad Nadeem'
'Lan, Yanhua'
'AlDamen, Murad A.'
'Zheng, Yan-Zhen'
'Anson, Christopher E.'
'Powell, Annie K.'

_publ_section_title
;
 Effect of ligand substitution on the SMM properties of three
 isostructural families of double-cubane Mn<sub>4</sub>Ln<sub>2</sub>
 coordination clusters.
;
_journal_issue 10
_journal_name_full 'Dalton transactions (Cambridge, England : 2003)'
_journal_page_first 3485
_journal_page_last 3495
_journal_paper_doi 10.1039/c7dt04304j
_journal_volume 47
_journal_year 2018
_chemical_formula_moiety 'C50 H98 La2 Mn4 N6 O28'
_chemical_formula_sum 'C50 H98 La2 Mn4 N6 O28'
_chemical_formula_weight 1728.92
_space_group_crystal_system monoclinic
_space_group_IT_number 14
_space_group_name_Hall '-P 2yn'
_space_group_name_H-M_alt 'P 1 21/n 1'
_symmetry_space_group_name_Hall '-P 2yn'
_symmetry_space_group_name_H-M 'P 1 21/n 1'
_atom_sites_solution_hydrogens mixed
_atom_sites_solution_primary direct
_atom_sites_solution_secondary difmap
_audit_creation_date 2018-01-09
_audit_creation_method
;
Olex2 1.2
(compiled 2017.08.10 svn.r3458 for OlexSys, GUI svn.r5381)
;
_audit_update_record
;
2018-01-12 deposited with the CCDC.
2018-01-24 downloaded from the CCDC.
;
_cell_angle_alpha 90
_cell_angle_beta 92.1010(10)
_cell_angle_gamma 90
_cell_formula_units_Z 2
_cell_length_a 12.5961(6)
_cell_length_b 19.1851(9)
_cell_length_c 14.3211(7)
_cell_measurement_reflns_used 6367
_cell_measurement_temperature 100(2)
_cell_measurement_theta_max 28.112
_cell_measurement_theta_min 2.437
_cell_volume 3458.5(3)
_computing_cell_refinement 'SAINT v6.45A (Bruker, 2003)'
_computing_data_collection 'SMART-NT 5.6 (Bruker AXS Inc., 2005)'
_computing_data_reduction 'SAINT v6.45A (Bruker, 2003)'
_computing_molecular_graphics 'Olex2 (Dolomanov et al., 2009)'
_computing_publication_material 'Olex2 (Dolomanov et al., 2009)'
_computing_structure_refinement 'ShelXL (Sheldrick, 2015)'
_computing_structure_solution 'SHELXTL 6.14 (BrukerAXS Inc., 2003)'
_diffrn_ambient_temperature 100.15
_diffrn_detector_area_resol_mean 8.333
_diffrn_measured_fraction_theta_full 0.998
_diffrn_measured_fraction_theta_max 0.963
_diffrn_measurement_device_type 'CCD area detector'
_diffrn_measurement_method 'phi and omega scans'
_diffrn_radiation_monochromator graphite
_diffrn_radiation_type MoK\a
_diffrn_radiation_wavelength 0.71073
_diffrn_reflns_av_R_equivalents 0.0601
_diffrn_reflns_av_unetI/netI 0.0299
_diffrn_reflns_Laue_measured_fraction_full 0.998
_diffrn_reflns_Laue_measured_fraction_max 0.963
_diffrn_reflns_limit_h_max 16
_diffrn_reflns_limit_h_min -16
_diffrn_reflns_limit_k_max 24
_diffrn_reflns_limit_k_min 0
_diffrn_reflns_limit_l_max 18
_diffrn_reflns_limit_l_min 0
_diffrn_reflns_number 29022
_diffrn_reflns_point_group_measured_fraction_full 0.998
_diffrn_reflns_point_group_measured_fraction_max 0.963
_diffrn_reflns_theta_full 25.242
_diffrn_reflns_theta_max 27.483
_diffrn_reflns_theta_min 1.935
_diffrn_source 'rotating anode'
_exptl_absorpt_coefficient_mu 1.998
_exptl_absorpt_correction_T_max 0.796
_exptl_absorpt_correction_T_min 0.666
_exptl_absorpt_correction_type multi-scan
_exptl_absorpt_process_details 'TWINABS 1.05 (Bruker AXS Inc., 2006)'
_exptl_crystal_colour orange
_exptl_crystal_colour_primary orange
_exptl_crystal_density_diffrn 1.660
_exptl_crystal_description block
_exptl_crystal_F_000 1756
_exptl_crystal_size_max 0.24
_exptl_crystal_size_mid 0.21
_exptl_crystal_size_min 0.12
_refine_diff_density_max 1.491
_refine_diff_density_min -0.980
_refine_diff_density_rms 0.121
_refine_ls_extinction_method none
_refine_ls_goodness_of_fit_ref 1.143
_refine_ls_hydrogen_treatment mixed
_refine_ls_matrix_type full
_refine_ls_number_parameters 447
_refine_ls_number_reflns 8486
_refine_ls_number_restraints 100
_refine_ls_restrained_S_all 1.182
_refine_ls_R_factor_all 0.0436
_refine_ls_R_factor_gt 0.0402
_refine_ls_shift/su_max 0.002
_refine_ls_shift/su_mean 0.000
_refine_ls_structure_factor_coef Fsqd
_refine_ls_weighting_details 'w=1/[\s^2^(Fo^2^)+(0.0344P)^2^+5.2237P] where P=(Fo^2^+2Fc^2^)/3'
_refine_ls_weighting_scheme calc
_refine_ls_wR_factor_gt 0.0890
_refine_ls_wR_factor_ref 0.0904
_reflns_Friedel_coverage 0.000
_reflns_number_gt 7877
_reflns_number_total 8486
_reflns_threshold_expression 'I > 2\s(I)'
_cod_data_source_file c7dt04304j2.cif
_cod_data_source_block 1-mn4la2
_cod_depositor_comments 'Adding full bibliography for 7045382--7045403.cif.'
_cod_database_code 7045382
_shelx_shelxl_version_number 2017/1
_shelx_space_group_comment
;
The symmetry employed for this shelxl refinement is uniquely defined
by the following loop, which should always be used as a source of
symmetry information in preference to the above space-group names.
They are only intended as comments.
;
_shelx_estimated_absorpt_t_max 0.796
_shelx_estimated_absorpt_t_min 0.646
_olex2_refinement_description
;
1. Twinned data refinement
 Scales: 0.5254(17)
 0.4746(17)
2. Fixed Uiso
 At 1.2 times of:
  All C(H,H) groups, All C(H,H,H,H) groups, All O(H) groups
 At 1.5 times of:
  All C(H,H,H) groups
3. Restrained distances
 O5-H5 = O3A-H3AA
 0.95 with sigma of 0.02
 N1-C1A \\sim N1-C1B \\sim N2-C2A \\sim N2-C2B
 with sigma of 0.02
 C1A-C2A \\sim C1B-C2B
 with sigma of 0.02
 N1-C3 \\sim N1-C5A \\sim N1-C5B \\sim N2-C7A \\sim N2-C7B \\sim N2-C9A \\sim
N2-C9B
 with sigma of 0.02
 C1A-C5A \\sim C1B-C5B
 with sigma of 0.02
 C3-C4 \\sim C5A-C6 \\sim C5B-C6 \\sim C7A-C8 \\sim C7B-C8 \\sim C9A-C10 \\sim
C9B-C10
 with sigma of 0.02
 C6-O3A \\sim C6-O3B \\sim C10-O5
 with sigma of 0.02
4. Rigid body (RIGU) restrains
 N2, C7A, C7B, C8, C9A, C9B, C10, O5
 with sigma for 1-2 distances of 0.004 and sigma for 1-3 distances of 0.004
5. Others
 Fixed Sof: C1A(0.72) H1AA(0.72) H1AB(0.72) C2A(0.72) H2AA(0.72) H2AB(0.72)
 C1B(0.28) H1BA(0.28) H1BB(0.28) C2B(0.28) H2BA(0.28) H2BB(0.28) C5A(0.72)
 H5AA(0.72) H5AB(0.72) C5B(0.28) H5BA(0.28) H5BB(0.28) H6AA(0.72) H6AB(0.72)
 H6BC(0.28) H6BD(0.28) O3A(0.72) H3AA(0.72) O3B(0.28) H3BA(0.28) C7A(0.57)
 H7AA(0.57) H7AB(0.57) C7B(0.43) H7BA(0.43) H7BB(0.43) H8AA(0.57) H8AB(0.57)
 H8BC(0.43) H8BD(0.43) C9A(0.57) H9AA(0.57) H9AB(0.57) C9B(0.43) H9BA(0.43)
 H9BB(0.43) H10A(0.57) H10B(0.57) H10C(0.43) H10D(0.43)
6.a Secondary CH2 refined with riding coordinates:
 C1A(H1AA,H1AB), C2A(H2AA,H2AB), C1B(H1BA,H1BB), C2B(H2BA,H2BB), C3(H3A,H3B),
 C4(H4A,H4B), C5A(H5AA,H5AB), C5B(H5BA,H5BB), C6(H6AA,H6AB), C6(H6BC,H6BD),
 C7A(H7AA,H7AB), C7B(H7BA,H7BB), C8(H8AA,H8AB), C8(H8BC,H8BD), C9A(H9AA,H9AB),
 C9B(H9BA,H9BB), C10(H10A,H10B), C10(H10C,H10D)
6.b Me refined with riding coordinates:
 C13(H13A,H13B,H13C), C14(H14A,H14B,H14C), C15(H15A,H15B,H15C), C18(H18A,H18B,
 H18C), C19(H19A,H19B,H19C), C20(H20A,H20B,H20C), C23(H23A,H23B,H23C), C24(H24A,
 H24B,H24C), C25(H25A,H25B,H25C)
6.c Aromatic/amide H refined with riding coordinates:
 O3B(H3BA)
;
_olex2_submission_special_instructions 'No special instructions were received'

loop_
_space_group_symop_operation_xyz
'x, y, z'
'-x+1/2, y+1/2, -z+1/2'
'-x, -y, -z'
'x-1/2, -y-1/2, z-1/2'

loop_
_atom_site_label
_atom_site_type_symbol
_atom_site_fract_x
_atom_site_fract_y
_atom_site_fract_z
_atom_site_U_iso_or_equiv
_atom_site_adp_type
_atom_site_occupancy
_atom_site_site_symmetry_order
_atom_site_calc_flag
_atom_site_refinement_flags_posn
_atom_site_refinement_flags_adp
_atom_site_refinement_flags_occupancy
_atom_site_disorder_assembly
_atom_site_disorder_group
La1 La 0.69202(2) 0.41572(2) 0.58704(2) 0.01169(7) Uani 1 1 d . . . . .
Mn1 Mn 0.42754(4) 0.45903(3) 0.55414(4) 0.01326(12) Uani 1 1 d . . . . .
Mn2 Mn 0.50568(5) 0.39523(3) 0.36473(4) 0.01976(14) Uani 1 1 d . . . . .
O1 O 0.55850(19) 0.50792(13) 0.57113(17) 0.0134(5) Uani 1 1 d . . . . .
N1 N 0.4971(3) 0.27124(19) 0.3623(2) 0.0302(9) Uani 1 1 d D . . . .
C1A C 0.5628(6) 0.2433(3) 0.2920(4) 0.0270(14) Uani 0.72 1 d D . P A 1
H1AA H 0.519565 0.235063 0.234007 0.032 Uiso 0.72 1 calc R . P A 1
H1AB H 0.592916 0.198151 0.313374 0.032 Uiso 0.72 1 calc R . P A 1
C2A C 0.6515(5) 0.2931(3) 0.2725(5) 0.0388(17) Uani 0.72 1 d D . P A 1
H2AA H 0.699707 0.294979 0.328616 0.047 Uiso 0.72 1 calc R . P A 1
H2AB H 0.692626 0.273458 0.221065 0.047 Uiso 0.72 1 calc R . P A 1
C1B C 0.6031(12) 0.2523(12) 0.3081(12) 0.038(6) Uiso 0.28 1 d D . P A 2
H1BA H 0.665605 0.262089 0.349915 0.046 Uiso 0.28 1 calc R . P A 2
H1BB H 0.602835 0.201738 0.294307 0.046 Uiso 0.28 1 calc R . P A 2
C2B C 0.6151(13) 0.2921(6) 0.2171(10) 0.024(3) Uiso 0.28 1 d D . P A 2
H2BA H 0.680231 0.277708 0.185643 0.029 Uiso 0.28 1 calc R . P A 2
H2BB H 0.552883 0.284585 0.173986 0.029 Uiso 0.28 1 calc R . P A 2
N2 N 0.6220(3) 0.36536(19) 0.2470(2) 0.0280(8) Uani 1 1 d D U . . .
C3 C 0.5270(3) 0.2491(2) 0.4579(3) 0.0232(9) Uani 1 1 d D . . . .
H3A H 0.605390 0.247588 0.465432 0.028 Uiso 1 1 calc R . . . .
H3B H 0.499641 0.201424 0.468429 0.028 Uiso 1 1 calc R . . . .
C4 C 0.4830(3) 0.29808(19) 0.5300(3) 0.0201(8) Uani 1 1 d D . . . .
H4A H 0.404421 0.297192 0.525800 0.024 Uiso 1 1 calc R . . . .
H4B H 0.506221 0.282603 0.593508 0.024 Uiso 1 1 calc R . . . .
O2 O 0.51968(19) 0.36688(13) 0.51445(18) 0.0163(5) Uani 1 1 d . . . . .
C5A C 0.3798(4) 0.2487(3) 0.3434(4) 0.0182(11) Uani 0.72 1 d D . P A 1
H5AA H 0.378009 0.205913 0.304757 0.022 Uiso 0.72 1 calc R . P A 1
H5AB H 0.347021 0.237892 0.403408 0.022 Uiso 0.72 1 calc R . P A 1
C5B C 0.4130(10) 0.2523(9) 0.2970(13) 0.045(5) Uiso 0.28 1 d D . P A 2
H5BA H 0.387170 0.205198 0.312740 0.054 Uiso 0.28 1 calc R . P A 2
H5BB H 0.441705 0.250136 0.233620 0.054 Uiso 0.28 1 calc R . P A 2
C6 C 0.3190(4) 0.3030(2) 0.2955(4) 0.0353(11) Uani 1 1 d D . . . .
H6AA H 0.347649 0.310908 0.232936 0.042 Uiso 0.72 1 calc R . P A 1
H6AB H 0.244101 0.288016 0.287054 0.042 Uiso 0.72 1 calc R . P A 1
H6BC H 0.279428 0.301240 0.234582 0.042 Uiso 0.28 1 calc R . P A 2
H6BD H 0.269821 0.291633 0.345664 0.042 Uiso 0.28 1 calc R . P A 2
O3A O 0.3239(3) 0.36616(19) 0.3477(3) 0.0155(7) Uani 0.72 1 d D . P A 1
H3AA H 0.288(4) 0.402(2) 0.318(4) 0.019 Uiso 0.72 1 d DR . P B 1
O3B O 0.3636(9) 0.3671(5) 0.3099(8) 0.028(3) Uiso 0.28 1 d D . P A 2
H3BA H 0.319560 0.405026 0.290424 0.033 Uiso 0.28 1 calc R . P A 2
C7A C 0.7009(5) 0.4177(4) 0.2531(5) 0.0229(14) Uani 0.57 1 d D U P A 1
H7AA H 0.672725 0.459740 0.220630 0.028 Uiso 0.57 1 calc R . P A 1
H7AB H 0.762855 0.401458 0.218554 0.028 Uiso 0.57 1 calc R . P A 1
C7B C 0.7360(7) 0.3791(6) 0.2894(7) 0.037(3) Uani 0.43 1 d D U P A 2
H7BA H 0.760330 0.337478 0.325107 0.044 Uiso 0.43 1 calc R . P A 2
H7BB H 0.785310 0.386320 0.238007 0.044 Uiso 0.43 1 calc R . P A 2
C8 C 0.7399(3) 0.4391(3) 0.3502(3) 0.0292(10) Uani 1 1 d D U . . .
H8AA H 0.793267 0.404959 0.373942 0.035 Uiso 0.57 1 calc R . P A 1
H8AB H 0.774968 0.485161 0.347013 0.035 Uiso 0.57 1 calc R . P A 1
H8BC H 0.808177 0.438579 0.386680 0.035 Uiso 0.43 1 calc R . P A 2
H8BD H 0.738531 0.481730 0.311259 0.035 Uiso 0.43 1 calc R . P A 2
O4 O 0.6556(2) 0.44290(14) 0.41348(17) 0.0173(5) Uani 1 1 d . . . . .
C9A C 0.5633(6) 0.3654(4) 0.1539(4) 0.0228(14) Uani 0.57 1 d D U P A 1
H9AA H 0.516121 0.324138 0.149122 0.027 Uiso 0.57 1 calc R . P A 1
H9AB H 0.614708 0.362395 0.103341 0.027 Uiso 0.57 1 calc R . P A 1
C9B C 0.6163(7) 0.4120(5) 0.1621(6) 0.028(2) Uani 0.43 1 d D U P A 2
H9BA H 0.645195 0.387508 0.107752 0.034 Uiso 0.43 1 calc R . P A 2
H9BB H 0.658483 0.454804 0.173931 0.034 Uiso 0.43 1 calc R . P A 2
C10 C 0.4983(3) 0.4307(2) 0.1423(3) 0.0247(9) Uani 1 1 d D U . . .
H10A H 0.543405 0.468522 0.118439 0.030 Uiso 0.57 1 calc R . P A 1
H10B H 0.439453 0.422496 0.095954 0.030 Uiso 0.57 1 calc R . P A 1
H10C H 0.492190 0.469136 0.096334 0.030 Uiso 0.43 1 calc R . P A 2
H10D H 0.459150 0.389809 0.116745 0.030 Uiso 0.43 1 calc R . P A 2
O5 O 0.4565(3) 0.4513(2) 0.2277(2) 0.0505(11) Uani 1 1 d D U . . .
H5 H 0.394(3) 0.475(3) 0.214(4) 0.061 Uiso 1 1 d DR . . . .
O6 O 0.4156(2) 0.42606(16) 0.6840(2) 0.0269(7) Uani 1 1 d . . . . .
O7 O 0.5783(2) 0.38532(14) 0.71727(19) 0.0192(6) Uani 1 1 d . . . . .
C11 C 0.4828(3) 0.3926(2) 0.7350(3) 0.0195(8) Uani 1 1 d . . . . .
C12 C 0.4413(3) 0.3556(2) 0.8215(3) 0.0233(9) Uani 1 1 d . . . . .
C13 C 0.5227(4) 0.3627(3) 0.9025(3) 0.0302(10) Uani 1 1 d . . . . .
H13A H 0.529956 0.411955 0.919881 0.045 Uiso 1 1 calc R . . . .
H13B H 0.498955 0.335994 0.956157 0.045 Uiso 1 1 calc R . . . .
H13C H 0.591513 0.344837 0.883455 0.045 Uiso 1 1 calc R . . . .
C14 C 0.4305(4) 0.2790(3) 0.7948(3) 0.0393(12) Uani 1 1 d . . . . .
H14A H 0.378280 0.274197 0.742802 0.059 Uiso 1 1 calc R . . . .
H14B H 0.499390 0.261216 0.775914 0.059 Uiso 1 1 calc R . . . .
H14C H 0.406833 0.252372 0.848616 0.059 Uiso 1 1 calc R . . . .
C15 C 0.3339(4) 0.3846(3) 0.8494(4) 0.0435(14) Uani 1 1 d . . . . .
H15A H 0.341791 0.433836 0.866454 0.065 Uiso 1 1 calc R . . . .
H15B H 0.282476 0.380122 0.796783 0.065 Uiso 1 1 calc R . . . .
H15C H 0.308722 0.358346 0.903005 0.065 Uiso 1 1 calc R . . . .
O8 O 0.2934(2) 0.40951(15) 0.5343(2) 0.0253(6) Uani 1 1 d . . . . .
O9 O 0.1901(2) 0.48786(14) 0.45917(19) 0.0188(6) Uani 1 1 d . . . . .
C16 C 0.2051(3) 0.4300(2) 0.4969(3) 0.0177(8) Uani 1 1 d . . . . .
C17 C 0.1114(3) 0.3798(2) 0.5043(3) 0.0184(8) Uani 1 1 d . . . . .
C18 C 0.1474(3) 0.3053(2) 0.5169(4) 0.0407(13) Uani 1 1 d . . . . .
H18A H 0.193825 0.301671 0.573127 0.061 Uiso 1 1 calc R . . . .
H18B H 0.085292 0.275174 0.523509 0.061 Uiso 1 1 calc R . . . .
H18C H 0.186423 0.290668 0.462310 0.061 Uiso 1 1 calc R . . . .
C19 C 0.0511(4) 0.4025(3) 0.5898(4) 0.0421(13) Uani 1 1 d . . . . .
H19A H 0.027639 0.450902 0.581816 0.063 Uiso 1 1 calc R . . . .
H19B H -0.010900 0.372322 0.596650 0.063 Uiso 1 1 calc R . . . .
H19C H 0.097887 0.398831 0.645798 0.063 Uiso 1 1 calc R . . . .
C20 C 0.0393(4) 0.3853(3) 0.4170(4) 0.0450(14) Uani 1 1 d . . . . .
H20A H 0.015915 0.433714 0.408711 0.068 Uiso 1 1 calc R . . . .
H20B H 0.078406 0.370658 0.362409 0.068 Uiso 1 1 calc R . . . .
H20C H -0.022724 0.355164 0.423608 0.068 Uiso 1 1 calc R . . . .
O10 O 0.8372(2) 0.41270(14) 0.72004(18) 0.0198(6) Uani 1 1 d . . . . .
O11 O 0.7315(2) 0.50359(14) 0.72793(18) 0.0190(6) Uani 1 1 d . . . . .
C21 C 0.8100(3) 0.4678(2) 0.7595(3) 0.0199(8) Uani 1 1 d . . . . .
C22 C 0.8685(4) 0.4910(2) 0.8502(3) 0.0282(9) Uani 1 1 d . . . . .
C23 C 0.8619(5) 0.5694(3) 0.8629(4) 0.0457(13) Uani 1 1 d . . . . .
H23A H 0.787191 0.583532 0.863663 0.069 Uiso 1 1 calc R . . . .
H23B H 0.897916 0.582518 0.922132 0.069 Uiso 1 1 calc R . . . .
H23C H 0.896322 0.592650 0.811171 0.069 Uiso 1 1 calc R . . . .
C24 C 0.8123(5) 0.4537(4) 0.9290(3) 0.0568(17) Uani 1 1 d . . . . .
H24A H 0.817127 0.403124 0.920069 0.085 Uiso 1 1 calc R . . . .
H24B H 0.846402 0.466314 0.989271 0.085 Uiso 1 1 calc R . . . .
H24C H 0.737458 0.467638 0.928185 0.085 Uiso 1 1 calc R . . . .
C25 C 0.9843(4) 0.4680(3) 0.8489(4) 0.0541(16) Uani 1 1 d . . . . .
H25A H 0.987611 0.417346 0.840654 0.081 Uiso 1 1 calc R . . . .
H25B H 1.019055 0.491005 0.797101 0.081 Uiso 1 1 calc R . . . .
H25C H 1.020649 0.480873 0.908062 0.081 Uiso 1 1 calc R . . . .
N3 N 0.7945(3) 0.27200(18) 0.5613(2) 0.0219(7) Uani 1 1 d . . . . .
O12 O 0.8057(2) 0.32042(15) 0.5029(2) 0.0248(6) Uani 1 1 d . . . . .
O13 O 0.7278(2) 0.28169(15) 0.6241(2) 0.0246(6) Uani 1 1 d . . . . .
O14 O 0.8475(3) 0.21858(17) 0.5583(2) 0.0382(8) Uani 1 1 d . . . . .

loop_
_atom_site_aniso_label
_atom_site_aniso_U_11
_atom_site_aniso_U_22
_atom_site_aniso_U_33
_atom_site_aniso_U_23
_atom_site_aniso_U_13
_atom_site_aniso_U_12
La1 0.01196(10) 0.01262(11) 0.01033(10) -0.00022(8) -0.00181(7) 0.00114(7)
Mn1 0.0114(3) 0.0149(3) 0.0134(3) 0.0034(2) -0.0014(2) 0.0000(2)
Mn2 0.0297(3) 0.0150(3) 0.0140(3) -0.0043(2) -0.0080(2) 0.0061(2)
O1 0.0134(12) 0.0158(13) 0.0108(12) 0.0001(10) -0.0015(9) -0.0009(10)
N1 0.051(2) 0.0158(18) 0.0226(19) -0.0052(15) -0.0144(16) 0.0038(16)
C1A 0.039(4) 0.016(3) 0.025(3) -0.009(2) -0.001(3) 0.001(3)
C2A 0.024(3) 0.043(4) 0.049(5) -0.018(3) -0.002(3) 0.011(3)
N2 0.043(2) 0.0247(19) 0.0161(17) -0.0043(14) -0.0060(15) 0.0111(16)
C3 0.028(2) 0.0137(19) 0.027(2) -0.0008(16) -0.0086(17) 0.0066(15)
C4 0.023(2) 0.0137(19) 0.023(2) -0.0011(15) -0.0030(15) -0.0035(15)
O2 0.0172(13) 0.0123(13) 0.0188(13) 0.0002(10) -0.0062(10) -0.0018(10)
C5A 0.028(3) 0.013(3) 0.014(3) -0.003(2) -0.004(2) -0.003(2)
C6 0.032(2) 0.024(2) 0.050(3) -0.018(2) 0.010(2) -0.0037(19)
O3A 0.0180(19) 0.0139(19) 0.0143(18) -0.0044(15) -0.0023(15) 0.0018(14)
C7A 0.023(3) 0.028(4) 0.018(3) 0.002(3) 0.003(3) 0.008(3)
C7B 0.034(5) 0.056(7) 0.021(5) -0.009(5) -0.001(4) 0.030(5)
C8 0.019(2) 0.052(3) 0.017(2) -0.0045(19) 0.0033(16) 0.0101(19)
O4 0.0174(13) 0.0232(14) 0.0114(12) -0.0005(11) 0.0010(10) 0.0046(11)
C9A 0.027(4) 0.027(4) 0.014(3) -0.005(3) 0.001(3) 0.004(3)
C9B 0.037(5) 0.033(6) 0.014(4) -0.006(4) -0.003(4) 0.018(5)
C10 0.031(2) 0.029(2) 0.0140(18) -0.0046(16) -0.0014(16) 0.0067(17)
O5 0.062(2) 0.076(3) 0.0134(15) -0.0015(17) -0.0013(15) 0.051(2)
O6 0.0206(14) 0.0377(18) 0.0228(15) 0.0168(13) 0.0048(11) 0.0074(12)
O7 0.0178(14) 0.0225(15) 0.0174(13) 0.0036(11) 0.0004(10) 0.0003(11)
C11 0.0201(19) 0.020(2) 0.0186(19) 0.0056(16) 0.0014(15) -0.0002(15)
C12 0.0191(19) 0.031(2) 0.020(2) 0.0111(17) 0.0032(15) 0.0007(16)
C13 0.033(2) 0.038(3) 0.020(2) 0.0112(19) 0.0015(17) -0.002(2)
C14 0.049(3) 0.039(3) 0.031(3) 0.012(2) 0.005(2) -0.019(2)
C15 0.028(2) 0.066(4) 0.038(3) 0.030(3) 0.016(2) 0.014(2)
O8 0.0144(13) 0.0214(15) 0.0398(18) 0.0097(13) -0.0037(12) -0.0030(11)
O9 0.0170(13) 0.0198(14) 0.0196(14) 0.0038(11) -0.0006(10) -0.0023(11)
C16 0.0148(18) 0.0188(19) 0.0197(19) -0.0015(15) 0.0015(14) -0.0021(14)
C17 0.0147(18) 0.019(2) 0.022(2) 0.0017(16) -0.0016(14) -0.0021(14)
C18 0.019(2) 0.022(2) 0.081(4) 0.006(2) -0.001(2) -0.0065(17)
C19 0.036(3) 0.041(3) 0.050(3) -0.016(2) 0.024(2) -0.018(2)
C20 0.029(3) 0.062(4) 0.043(3) 0.018(3) -0.016(2) -0.024(2)
O10 0.0226(14) 0.0203(14) 0.0159(13) -0.0021(11) -0.0053(11) 0.0027(11)
O11 0.0211(14) 0.0188(14) 0.0166(13) -0.0036(11) -0.0074(10) 0.0010(11)
C21 0.0199(19) 0.024(2) 0.0152(18) 0.0046(16) -0.0046(15) -0.0051(15)
C22 0.034(2) 0.029(2) 0.020(2) -0.0050(18) -0.0135(17) 0.0009(18)
C23 0.061(4) 0.037(3) 0.037(3) -0.012(2) -0.022(2) 0.000(3)
C24 0.078(4) 0.071(4) 0.020(2) 0.000(3) -0.018(3) -0.024(3)
C25 0.041(3) 0.065(4) 0.053(4) -0.026(3) -0.032(3) 0.009(3)
N3 0.0236(17) 0.0221(18) 0.0194(17) -0.0051(14) -0.0069(13) 0.0062(14)
O12 0.0263(15) 0.0261(16) 0.0224(15) 0.0002(12) 0.0053(12) 0.0053(12)
O13 0.0319(16) 0.0208(15) 0.0214(15) 0.0039(12) 0.0038(12) 0.0098(12)
O14 0.049(2) 0.0300(18) 0.0357(19) -0.0029(15) 0.0007(15) 0.0258(16)

loop_
_atom_type_symbol
_atom_type_description
_atom_type_scat_dispersion_real
_atom_type_scat_dispersion_imag
_atom_type_scat_source
C C 0.0033 0.0016 'International Tables Vol C Tables 4.2.6.8 and 6.1.1.4'
H H 0.0000 0.0000 'International Tables Vol C Tables 4.2.6.8 and 6.1.1.4'
La La -0.2871 2.4523 'International Tables Vol C Tables 4.2.6.8 and 6.1.1.4'
Mn Mn 0.3368 0.7283 'International Tables Vol C Tables 4.2.6.8 and 6.1.1.4'
N N 0.0061 0.0033 'International Tables Vol C Tables 4.2.6.8 and 6.1.1.4'
O O 0.0106 0.0060 'International Tables Vol C Tables 4.2.6.8 and 6.1.1.4'

loop_
_geom_angle_atom_site_label_1
_geom_angle_atom_site_label_2
_geom_angle_atom_site_label_3
_geom_angle
_geom_angle_site_symmetry_1
_geom_angle_site_symmetry_3
Mn1 La1 Mn1 49.728(16) . 3_666
O1 La1 Mn1 32.63(6) . 3_666
O1 La1 Mn1 32.39(6) . .
O1 La1 O2 69.85(8) . .
O1 La1 O4 70.41(8) . .
O1 La1 O7 79.90(8) . .
O1 La1 O9 81.47(8) . 3_666
O1 La1 O10 123.28(8) . .
O1 La1 O11 73.83(8) . .
O1 La1 C21 98.85(10) . .
O1 La1 O12 147.24(9) . .
O1 La1 O13 145.93(8) . .
O2 La1 Mn1 70.75(6) . 3_666
O2 La1 Mn1 39.59(6) . .
O2 La1 O4 63.92(8) . .
O2 La1 O10 149.11(8) . .
O2 La1 O11 132.39(8) . .
O2 La1 C21 147.64(9) . .
O2 La1 O12 91.57(9) . .
O2 La1 O13 82.05(9) . .
O4 La1 Mn1 71.41(6) . .
O4 La1 Mn1 39.81(6) . 3_666
O4 La1 O10 144.39(8) . .
O4 La1 O11 128.88(9) . .
O4 La1 C21 142.57(10) . .
O4 La1 O12 77.24(9) . .
O4 La1 O13 114.39(9) . .
O7 La1 Mn1 110.80(6) . 3_666
O7 La1 Mn1 64.83(6) . .
O7 La1 O2 73.24(9) . .
O7 La1 O4 133.93(8) . .
O7 La1 O9 138.59(9) . 3_666
O7 La1 O10 81.52(9) . .
O7 La1 O11 70.97(9) . .
O7 La1 C21 74.96(10) . .
O7 La1 O12 121.46(9) . .
O7 La1 O13 73.67(9) . .
O9 La1 Mn1 64.93(6) 3_666 3_666
O9 La1 Mn1 111.65(6) 3_666 .
O9 La1 O2 132.45(9) 3_666 .
O9 La1 O4 71.14(9) 3_666 .
O9 La1 O10 78.44(9) 3_666 .
O9 La1 O11 68.43(8) 3_666 .
O9 La1 C21 71.83(10) 3_666 .
O9 La1 O12 93.14(9) 3_666 .
O9 La1 O13 132.57(9) 3_666 .
O10 La1 Mn1 136.64(6) . 3_666
O10 La1 Mn1 139.24(6) . .
O10 La1 O11 49.45(8) . .
O10 La1 C21 24.43(10) . .
O10 La1 O12 86.57(9) . .
O10 La1 O13 73.86(9) . .
O11 La1 Mn1 95.96(6) . .
O11 La1 Mn1 93.93(6) . 3_666
O11 La1 C21 25.03(9) . .
C21 La1 Mn1 116.23(8) . 3_666
C21 La1 Mn1 118.57(8) . .
O12 La1 Mn1 129.93(7) . .
O12 La1 Mn1 116.56(6) . 3_666
O12 La1 O11 134.01(9) . .
O12 La1 C21 110.17(10) . .
O12 La1 O13 48.04(8) . .
O13 La1 Mn1 148.98(7) . 3_666
O13 La1 Mn1 114.56(6) . .
O13 La1 O11 115.79(9) . .
O13 La1 C21 94.71(10) . .
La1 Mn1 La1 130.272(16) . 3_666
Mn1 Mn1 La1 65.11(2) 3_666 3_666
Mn1 Mn1 La1 65.165(19) 3_666 .
Mn1 Mn1 Mn2 61.96(2) 3_666 .
Mn1 Mn1 Mn2 63.17(2) 3_666 3_666
Mn2 Mn1 La1 85.378(17) 3_666 .
Mn2 Mn1 La1 72.607(16) 3_666 3_666
Mn2 Mn1 La1 72.228(16) . .
Mn2 Mn1 La1 84.830(17) . 3_666
Mn2 Mn1 Mn2 125.132(19) 3_666 .
O1 Mn1 La1 43.43(8) . .
O1 Mn1 La1 95.12(8) . 3_666
O1 Mn1 La1 43.48(7) 3_666 3_666
O1 Mn1 La1 94.95(7) 3_666 .
O1 Mn1 Mn1 40.77(7) . 3_666
O1 Mn1 Mn1 40.48(7) 3_666 3_666
O1 Mn1 Mn2 90.28(7) . .
O1 Mn1 Mn2 91.10(8) 3_666 3_666
O1 Mn1 Mn2 45.05(7) . 3_666
O1 Mn1 Mn2 44.26(8) 3_666 .
O1 Mn1 O1 81.25(11) . 3_666
O1 Mn1 O2 87.52(10) 3_666 .
O1 Mn1 O2 88.06(10) . .
O1 Mn1 O4 88.58(10) 3_666 3_666
O1 Mn1 O4 88.22(10) . 3_666
O1 Mn1 O6 97.63(12) . .
O1 Mn1 O6 178.88(12) 3_666 .
O1 Mn1 O8 178.93(12) . .
O1 Mn1 O8 97.68(12) 3_666 .
O2 Mn1 La1 47.62(7) . .
O2 Mn1 La1 129.12(7) . 3_666
O2 Mn1 Mn1 87.08(7) . 3_666
O2 Mn1 Mn2 44.33(7) . .
O2 Mn1 Mn2 132.54(7) . 3_666
O2 Mn1 O4 174.97(10) . 3_666
O4 Mn1 La1 47.95(7) 3_666 3_666
O4 Mn1 La1 129.72(7) 3_666 .
O4 Mn1 Mn1 87.89(7) 3_666 3_666
O4 Mn1 Mn2 132.33(7) 3_666 .
O4 Mn1 Mn2 44.37(7) 3_666 3_666
O6 Mn1 La1 136.72(9) . 3_666
O6 Mn1 La1 84.30(8) . .
O6 Mn1 Mn1 138.40(10) . 3_666
O6 Mn1 Mn2 136.04(9) . .
O6 Mn1 Mn2 88.01(10) . 3_666
O6 Mn1 O2 92.58(11) . .
O6 Mn1 O4 91.26(11) . 3_666
O8 Mn1 La1 84.07(9) . 3_666
O8 Mn1 La1 136.89(9) . .
O8 Mn1 Mn1 138.16(10) . 3_666
O8 Mn1 Mn2 88.96(9) . .
O8 Mn1 Mn2 135.12(9) . 3_666
O8 Mn1 O2 91.92(11) . .
O8 Mn1 O4 91.74(11) . 3_666
O8 Mn1 O6 83.44(13) . .
Mn1 Mn2 Mn1 54.867(19) 3_666 .
O1 Mn2 Mn1 37.07(6) 3_666 3_666
O1 Mn2 Mn1 36.73(6) 3_666 .
O1 Mn2 N1 144.95(12) 3_666 .
O1 Mn2 N2 137.99(11) 3_666 .
O1 Mn2 O3A 82.83(11) 3_666 .
O1 Mn2 O5 82.65(11) 3_666 .
N1 Mn2 Mn1 155.35(9) . 3_666
N1 Mn2 Mn1 112.53(9) . .
N2 Mn2 Mn1 158.86(10) . .
N2 Mn2 Mn1 108.58(10) . 3_666
N2 Mn2 N1 76.99(13) . .
N2 Mn2 O3A 119.80(13) . .
O2 Mn2 Mn1 44.03(7) . .
O2 Mn2 Mn1 81.33(7) . 3_666
O2 Mn2 O1 79.83(9) . 3_666
O2 Mn2 N1 76.73(11) . .
O2 Mn2 N2 127.37(11) . .
O2 Mn2 O3A 94.86(11) . .
O2 Mn2 O5 161.80(10) . .
O3A Mn2 Mn1 119.73(9) . 3_666
O3A Mn2 Mn1 81.33(9) . .
O3A Mn2 N1 73.67(13) . .
O3B Mn2 Mn1 98.0(3) . .
O3B Mn2 N1 71.7(3) . .
O3B Mn2 N2 103.0(4) . .
O3B Mn2 O2 110.6(3) . .
O3B Mn2 O4 170.4(3) . .
O3B Mn2 O5 65.3(3) . .
O4 Mn2 Mn1 44.92(7) . 3_666
O4 Mn2 Mn1 81.78(7) . .
O4 Mn2 O1 80.95(9) . 3_666
O4 Mn2 N1 117.39(12) . .
O4 Mn2 N2 77.11(11) . .
O4 Mn2 O2 75.91(9) . .
O4 Mn2 O3A 162.52(11) . .
O4 Mn2 O5 106.18(14) . .
O5 Mn2 Mn1 117.86(8) . .
O5 Mn2 Mn1 87.67(11) . 3_666
O5 Mn2 N1 116.33(14) . .
O5 Mn2 N2 69.94(12) . .
O5 Mn2 O3A 78.03(15) . .
Mn1 O1 La1 103.89(10) 3_666 .
Mn1 O1 La1 104.18(11) . .
Mn1 O1 Mn1 98.75(11) . 3_666
Mn1 O1 Mn2 97.88(10) . 3_666
Mn1 O1 Mn2 99.00(11) 3_666 3_666
Mn2 O1 La1 145.10(11) 3_666 .
C1A N1 Mn2 110.9(3) . .
C1A N1 C3 114.3(4) . .
C1A N1 C5A 110.1(4) . .
C1B N1 Mn2 101.2(8) . .
C3 N1 Mn2 105.4(2) . .
C3 N1 C1B 101.2(7) . .
C3 N1 C5A 107.0(4) . .
C5A N1 Mn2 108.8(3) . .
C5B N1 Mn2 107.1(7) . .
C5B N1 C1B 103.5(10) . .
C5B N1 C3 133.9(9) . .
N1 C1A H1AA 109.6 . .
N1 C1A H1AB 109.6 . .
N1 C1A C2A 110.3(5) . .
H1AA C1A H1AB 108.1 . .
C2A C1A H1AA 109.6 . .
C2A C1A H1AB 109.6 . .
C1A C2A H2AA 108.0 . .
C1A C2A H2AB 108.0 . .
H2AA C2A H2AB 107.2 . .
N2 C2A C1A 117.4(5) . .
N2 C2A H2AA 108.0 . .
N2 C2A H2AB 108.0 . .
N1 C1B H1BA 108.7 . .
N1 C1B H1BB 108.7 . .
H1BA C1B H1BB 107.6 . .
C2B C1B N1 114.2(12) . .
C2B C1B H1BA 108.7 . .
C2B C1B H1BB 108.7 . .
C1B C2B H2BA 111.0 . .
C1B C2B H2BB 111.0 . .
H2BA C2B H2BB 109.0 . .
N2 C2B C1B 103.7(12) . .
N2 C2B H2BA 111.0 . .
N2 C2B H2BB 111.0 . .
C2A N2 Mn2 102.2(3) . .
C2A N2 C9A 109.3(5) . .
C2B N2 Mn2 114.3(6) . .
C2B N2 C7B 108.5(8) . .
C2B N2 C9B 109.3(7) . .
C7A N2 Mn2 103.8(3) . .
C7A N2 C2A 118.7(5) . .
C7A N2 C9A 112.2(5) . .
C7B N2 Mn2 105.6(4) . .
C9A N2 Mn2 109.8(3) . .
C9B N2 Mn2 115.0(4) . .
C9B N2 C7B 103.3(6) . .
N1 C3 H3A 109.3 . .
N1 C3 H3B 109.3 . .
N1 C3 C4 111.6(3) . .
H3A C3 H3B 108.0 . .
C4 C3 H3A 109.3 . .
C4 C3 H3B 109.3 . .
C3 C4 H4A 109.7 . .
C3 C4 H4B 109.7 . .
H4A C4 H4B 108.2 . .
O2 C4 C3 109.9(3) . .
O2 C4 H4A 109.7 . .
O2 C4 H4B 109.7 . .
Mn1 O2 La1 92.79(9) . .
Mn1 O2 Mn2 91.65(10) . .
Mn2 O2 La1 109.94(10) . .
C4 O2 La1 123.7(2) . .
C4 O2 Mn1 121.9(2) . .
C4 O2 Mn2 111.5(2) . .
N1 C5A H5AA 109.3 . .
N1 C5A H5AB 109.3 . .
H5AA C5A H5AB 108.0 . .
C6 C5A N1 111.4(4) . .
C6 C5A H5AA 109.3 . .
C6 C5A H5AB 109.3 . .
N1 C5B H5BA 108.8 . .
N1 C5B H5BB 108.8 . .
N1 C5B C6 113.6(10) . .
H5BA C5B H5BB 107.7 . .
C6 C5B H5BA 108.8 . .
C6 C5B H5BB 108.8 . .
C5A C6 H6AA 109.5 . .
C5A C6 H6AB 109.5 . .
C5B C6 H6BC 110.8 . .
C5B C6 H6BD 110.8 . .
H6AA C6 H6AB 108.1 . .
H6BC C6 H6BD 108.8 . .
O3A C6 C5A 110.6(4) . .
O3A C6 H6AA 109.5 . .
O3A C6 H6AB 109.5 . .
O3B C6 C5B 104.9(9) . .
O3B C6 H6BC 110.8 . .
O3B C6 H6BD 110.8 . .
Mn2 O3A H3AA 109(4) . .
C6 O3A Mn2 106.2(3) . .
C6 O3A H3AA 113(4) . .
Mn2 O3B H3BA 114.4 . .
C6 O3B Mn2 131.2(8) . .
C6 O3B H3BA 114.4 . .
N2 C7A H7AA 108.1 . .
N2 C7A H7AB 108.1 . .
N2 C7A C8 116.9(5) . .
H7AA C7A H7AB 107.3 . .
C8 C7A H7AA 108.1 . .
C8 C7A H7AB 108.1 . .
N2 C7B H7BA 109.2 . .
N2 C7B H7BB 109.2 . .
H7BA C7B H7BB 107.9 . .
C8 C7B N2 112.3(6) . .
C8 C7B H7BA 109.2 . .
C8 C7B H7BB 109.2 . .
C7A C8 H8AA 109.2 . .
C7A C8 H8AB 109.2 . .
C7B C8 H8BC 108.6 . .
C7B C8 H8BD 108.6 . .
H8AA C8 H8AB 107.9 . .
H8BC C8 H8BD 107.6 . .
O4 C8 C7A 112.0(4) . .
O4 C8 C7B 114.6(6) . .
O4 C8 H8AA 109.2 . .
O4 C8 H8AB 109.2 . .
O4 C8 H8BC 108.6 . .
O4 C8 H8BD 108.6 . .
Mn1 O4 La1 92.23(9) 3_666 .
Mn2 O4 La1 110.22(10) . .
Mn2 O4 Mn1 90.72(9) . 3_666
C8 O4 La1 119.7(2) . .
C8 O4 Mn1 123.2(3) . 3_666
C8 O4 Mn2 115.5(2) . .
N2 C9A H9AA 109.6 . .
N2 C9A H9AB 109.6 . .
N2 C9A C10 110.2(5) . .
H9AA C9A H9AB 108.1 . .
C10 C9A H9AA 109.6 . .
C10 C9A H9AB 109.6 . .
N2 C9B H9BA 110.2 . .
N2 C9B H9BB 110.2 . .
N2 C9B C10 107.6(6) . .
H9BA C9B H9BB 108.5 . .
C10 C9B H9BA 110.2 . .
C10 C9B H9BB 110.2 . .
C9A C10 H10A 109.4 . .
C9A C10 H10B 109.4 . .
C9B C10 H10C 110.3 . .
C9B C10 H10D 110.3 . .
H10A C10 H10B 108.0 . .
H10C C10 H10D 108.5 . .
O5 C10 C9A 111.0(4) . .
O5 C10 C9B 107.1(4) . .
O5 C10 H10A 109.4 . .
O5 C10 H10B 109.4 . .
O5 C10 H10C 110.3 . .
O5 C10 H10D 110.3 . .
Mn2 O5 H5 128(4) . .
C10 O5 Mn2 120.8(3) . .
C10 O5 H5 107(4) . .
C11 O6 Mn1 129.0(2) . .
C11 O7 La1 136.1(2) . .
O6 C11 C12 117.2(3) . .
O7 C11 O6 124.5(3) . .
O7 C11 C12 118.2(3) . .
C13 C12 C11 109.5(3) . .
C13 C12 C15 110.1(4) . .
C14 C12 C11 105.9(3) . .
C14 C12 C13 109.2(4) . .
C14 C12 C15 110.1(4) . .
C15 C12 C11 111.9(3) . .
C12 C13 H13A 109.5 . .
C12 C13 H13B 109.5 . .
C12 C13 H13C 109.5 . .
H13A C13 H13B 109.5 . .
H13A C13 H13C 109.5 . .
H13B C13 H13C 109.5 . .
C12 C14 H14A 109.5 . .
C12 C14 H14B 109.5 . .
C12 C14 H14C 109.5 . .
H14A C14 H14B 109.5 . .
H14A C14 H14C 109.5 . .
H14B C14 H14C 109.5 . .
C12 C15 H15A 109.5 . .
C12 C15 H15B 109.5 . .
C12 C15 H15C 109.5 . .
H15A C15 H15B 109.5 . .
H15A C15 H15C 109.5 . .
H15B C15 H15C 109.5 . .
C16 O8 Mn1 130.3(3) . .
C16 O9 La1 134.3(2) . 3_666
O8 C16 C17 116.0(3) . .
O9 C16 O8 124.9(3) . .
O9 C16 C17 119.1(3) . .
C18 C17 C16 112.1(3) . .
C18 C17 C19 109.3(4) . .
C18 C17 C20 109.4(4) . .
C19 C17 C16 106.5(3) . .
C20 C17 C16 109.7(3) . .
C20 C17 C19 109.8(4) . .
C17 C18 H18A 109.5 . .
C17 C18 H18B 109.5 . .
C17 C18 H18C 109.5 . .
H18A C18 H18B 109.5 . .
H18A C18 H18C 109.5 . .
H18B C18 H18C 109.5 . .
C17 C19 H19A 109.5 . .
C17 C19 H19B 109.5 . .
C17 C19 H19C 109.5 . .
H19A C19 H19B 109.5 . .
H19A C19 H19C 109.5 . .
H19B C19 H19C 109.5 . .
C17 C20 H20A 109.5 . .
C17 C20 H20B 109.5 . .
C17 C20 H20C 109.5 . .
H20A C20 H20B 109.5 . .
H20A C20 H20C 109.5 . .
H20B C20 H20C 109.5 . .
C21 O10 La1 96.7(2) . .
C21 O11 La1 92.8(2) . .
O10 C21 La1 58.9(2) . .
O10 C21 O11 121.1(4) . .
O10 C21 C22 119.7(4) . .
O11 C21 La1 62.20(19) . .
O11 C21 C22 119.1(4) . .
C22 C21 La1 177.1(3) . .
C23 C22 C21 111.2(4) . .
C23 C22 C24 110.2(4) . .
C23 C22 C25 110.2(4) . .
C24 C22 C21 105.5(4) . .
C25 C22 C21 109.6(4) . .
C25 C22 C24 110.0(5) . .
C22 C23 H23A 109.5 . .
C22 C23 H23B 109.5 . .
C22 C23 H23C 109.5 . .
H23A C23 H23B 109.5 . .
H23A C23 H23C 109.5 . .
H23B C23 H23C 109.5 . .
C22 C24 H24A 109.5 . .
C22 C24 H24B 109.5 . .
C22 C24 H24C 109.5 . .
H24A C24 H24B 109.5 . .
H24A C24 H24C 109.5 . .
H24B C24 H24C 109.5 . .
C22 C25 H25A 109.5 . .
C22 C25 H25B 109.5 . .
C22 C25 H25C 109.5 . .
H25A C25 H25B 109.5 . .
H25A C25 H25C 109.5 . .
H25B C25 H25C 109.5 . .
O12 N3 O13 117.1(3) . .
O14 N3 O12 121.2(3) . .
O14 N3 O13 121.6(4) . .
N3 O12 La1 97.6(2) . .
N3 O13 La1 96.4(2) . .

loop_
_geom_bond_atom_site_label_1
_geom_bond_atom_site_label_2
_geom_bond_distance
_geom_bond_site_symmetry_2
La1 Mn1 3.4491(6) .
La1 Mn1 3.4507(6) 3_666
La1 O1 2.446(2) .
La1 O2 2.551(2) .
La1 O4 2.565(3) .
La1 O7 2.463(2) .
La1 O9 2.477(3) 3_666
La1 O10 2.592(3) .
La1 O11 2.662(3) .
La1 C21 3.006(4) .
La1 O12 2.641(3) .
La1 O13 2.661(3) .
Mn1 Mn1 2.9011(10) 3_666
Mn1 Mn2 3.1309(8) 3_666
Mn1 Mn2 3.1655(8) .
Mn1 O1 1.917(2) 3_666
Mn1 O1 1.905(2) .
Mn1 O2 2.201(3) .
Mn1 O4 2.211(3) 3_666
Mn1 O6 1.976(3) .
Mn1 O8 1.951(3) .
Mn2 O1 2.237(3) 3_666
Mn2 N1 2.382(4) .
Mn2 N2 2.345(4) .
Mn2 O2 2.213(3) .
Mn2 O3A 2.360(4) .
Mn2 O3B 2.002(11) .
Mn2 O4 2.190(3) .
Mn2 O5 2.302(3) .
N1 C1A 1.431(6) .
N1 C1B 1.611(13) .
N1 C3 1.469(5) .
N1 C5A 1.553(6) .
N1 C5B 1.434(13) .
C1A H1AA 0.9900 .
C1A H1AB 0.9900 .
C1A C2A 1.504(9) .
C2A H2AA 0.9900 .
C2A H2AB 0.9900 .
C2A N2 1.477(7) .
C1B H1BA 0.9900 .
C1B H1BB 0.9900 .
C1B C2B 1.523(17) .
C2B H2BA 0.9900 .
C2B H2BB 0.9900 .
C2B N2 1.470(12) .
N2 C7A 1.414(7) .
N2 C7B 1.561(9) .
N2 C9A 1.501(7) .
N2 C9B 1.509(9) .
C3 H3A 0.9900 .
C3 H3B 0.9900 .
C3 C4 1.517(5) .
C4 H4A 0.9900 .
C4 H4B 0.9900 .
C4 O2 1.419(4) .
C5A H5AA 0.9900 .
C5A H5AB 0.9900 .
C5A C6 1.449(7) .
C5B H5BA 0.9900 .
C5B H5BB 0.9900 .
C5B C6 1.531(12) .
C6 H6AA 0.9900 .
C6 H6AB 0.9900 .
C6 H6BC 0.9900 .
C6 H6BD 0.9900 .
C6 O3A 1.423(5) .
C6 O3B 1.365(10) .
O3A H3AA 0.93(2) .
O3B H3BA 0.9500 .
C7A H7AA 0.9900 .
C7A H7AB 0.9900 .
C7A C8 1.514(7) .
C7B H7BA 0.9900 .
C7B H7BB 0.9900 .
C7B C8 1.444(10) .
C8 H8AA 0.9900 .
C8 H8AB 0.9900 .
C8 H8BC 0.9900 .
C8 H8BD 0.9900 .
C8 O4 1.422(4) .
C9A H9AA 0.9900 .
C9A H9AB 0.9900 .
C9A C10 1.503(7) .
C9B H9BA 0.9900 .
C9B H9BB 0.9900 .
C9B C10 1.544(9) .
C10 H10A 0.9900 .
C10 H10B 0.9900 .
C10 H10C 0.9900 .
C10 H10D 0.9900 .
C10 O5 1.406(4) .
O5 H5 0.92(2) .
O6 C11 1.271(5) .
O7 C11 1.246(4) .
C11 C12 1.536(5) .
C12 C13 1.526(6) .
C12 C14 1.523(7) .
C12 C15 1.530(6) .
C13 H13A 0.9800 .
C13 H13B 0.9800 .
C13 H13C 0.9800 .
C14 H14A 0.9800 .
C14 H14B 0.9800 .
C14 H14C 0.9800 .
C15 H15A 0.9800 .
C15 H15B 0.9800 .
C15 H15C 0.9800 .
O8 C16 1.278(5) .
O9 C16 1.245(5) .
C16 C17 1.530(5) .
C17 C18 1.508(6) .
C17 C19 1.528(6) .
C17 C20 1.522(6) .
C18 H18A 0.9800 .
C18 H18B 0.9800 .
C18 H18C 0.9800 .
C19 H19A 0.9800 .
C19 H19B 0.9800 .
C19 H19C 0.9800 .
C20 H20A 0.9800 .
C20 H20B 0.9800 .
C20 H20C 0.9800 .
O10 C21 1.252(5) .
O11 C21 1.273(5) .
C21 C22 1.536(5) .
C22 C23 1.517(7) .
C22 C24 1.532(7) .
C22 C25 1.524(7) .
C23 H23A 0.9800 .
C23 H23B 0.9800 .
C23 H23C 0.9800 .
C24 H24A 0.9800 .
C24 H24B 0.9800 .
C24 H24C 0.9800 .
C25 H25A 0.9800 .
C25 H25B 0.9800 .
C25 H25C 0.9800 .
N3 O12 1.262(4) .
N3 O13 1.268(4) .
N3 O14 1.224(4) .

loop_
_geom_hbond_atom_site_label_D
_geom_hbond_atom_site_label_H
_geom_hbond_atom_site_label_A
_geom_hbond_distance_DH
_geom_hbond_distance_HA
_geom_hbond_distance_DA
_geom_hbond_angle_DHA
_geom_hbond_site_symmetry_A
_geom_hbond_publ_flag
O3A H3AA O11 0.93(2) 1.93(3) 2.802(5) 156(5) 3_666 yes
O3B H3BA O11 0.95 1.88 2.799(12) 161.2 3_666 yes
O5 H5 O11 0.92(2) 1.86(4) 2.622(4) 138(5) 3_666 yes

loop_
_twin_individual_id
_twin_individual_mass_fraction_refined
1 0.5254(17)
2 0.4746(17)
